data_4347629
loop_
_publ_author_name
'Carter, Korey P.'
'Thomas, Kara E.'
'Pope, Simon J. A.'
'Holmberg, Rebecca J.'
'Butcher, Ray J.'
'Murugesu, Muralee'
'Cahill, Christopher L.'

_publ_section_title
;
 Supramolecular Assembly of Molecular Rare-Earth-3,5-Dichlorobenzoic
 Acid-2,2':6',2&#x2033;-Terpyridine Materials: Structural Systematics,
 Luminescence Properties, and Magnetic Behavior.
;
_journal_issue 14
_journal_name_full 'Inorganic chemistry'
_journal_page_first 6902
_journal_page_last 6915
_journal_paper_doi 10.1021/acs.inorgchem.6b00408
_journal_volume 55
_journal_year 2016
_chemical_formula_sum 'C114 H58 Cl24 Lu4 N6 O24'
_chemical_formula_weight 3446.34
_space_group_crystal_system triclinic
_space_group_IT_number 2
_space_group_name_Hall '-P 1'
_space_group_name_H-M_alt 'P -1'
_symmetry_cell_setting triclinic
_symmetry_Int_Tables_number 2
_symmetry_space_group_name_H-M 'P -1'
_atom_sites_solution_hydrogens geom
_audit_creation_method SHELXL-2014/7
_cell_angle_alpha 74.891(10)
_cell_angle_beta 79.835(10)
_cell_angle_gamma 69.948(11)
_cell_formula_units_Z 1
_cell_length_a 12.7351(7)
_cell_length_b 16.2643(10)
_cell_length_c 16.3930(11)
_cell_measurement_reflns_used 41708
_cell_measurement_temperature 100(2)
_cell_measurement_theta_max 55.562
_cell_measurement_theta_min 4.482
_cell_volume 3065.1(4)
_computing_cell_refinement 'SAINT, Bruker-AXS'
_computing_data_collection 'APEX, Bruker-AXS'
_computing_data_reduction 'SAINT, Bruker-AXS'
_computing_molecular_graphics 'WINGX (Farrugia, 2012)'
_computing_publication_material 'Crystal Maker (Palmer, 2009)'
_computing_structure_refinement 'SHELXL-2014/7 (Sheldrick, 2014)'
_computing_structure_solution 'SIR92 (Gualardi, 1994)'
_diffrn_ambient_temperature 100(2)
_diffrn_measured_fraction_theta_full 1.000
_diffrn_measured_fraction_theta_max 0.997
_diffrn_measurement_device_type 'Bruker APEX II CCD'
_diffrn_measurement_method 'omega scans'
_diffrn_radiation_probe x-ray
_diffrn_radiation_type MoK\a
_diffrn_radiation_wavelength 0.71073
_diffrn_reflns_av_R_equivalents 0.0319
_diffrn_reflns_av_unetI/netI 0.0352
_diffrn_reflns_Laue_measured_fraction_full 1.000
_diffrn_reflns_Laue_measured_fraction_max 0.997
_diffrn_reflns_limit_h_max 16
_diffrn_reflns_limit_h_min -16
_diffrn_reflns_limit_k_max 21
_diffrn_reflns_limit_k_min -21
_diffrn_reflns_limit_l_max 21
_diffrn_reflns_limit_l_min -21
_diffrn_reflns_number 41708
_diffrn_reflns_point_group_measured_fraction_full 1.000
_diffrn_reflns_point_group_measured_fraction_max 0.997
_diffrn_reflns_theta_full 25.500
_diffrn_reflns_theta_max 27.787
_diffrn_reflns_theta_min 1.293
_diffrn_source 'fine-focus sealed tube'
_exptl_absorpt_coefficient_mu 3.788
_exptl_absorpt_correction_T_max 0.7456
_exptl_absorpt_correction_T_min 0.6763
_exptl_absorpt_correction_type empirical
_exptl_absorpt_process_details 'SADABS, Bruker-AXS (2008)'
_exptl_crystal_colour Colorless
_exptl_crystal_density_diffrn 1.867
_exptl_crystal_description Plate
_exptl_crystal_F_000 1668
_exptl_crystal_recrystallization_method Hydrothermal
_exptl_crystal_size_max 0.22
_exptl_crystal_size_mid 0.17
_exptl_crystal_size_min 0.11
_refine_diff_density_max 1.132
_refine_diff_density_min -0.900
_refine_diff_density_rms 0.101
_refine_ls_extinction_method none
_refine_ls_goodness_of_fit_ref 1.024
_refine_ls_hydrogen_treatment constr
_refine_ls_matrix_type full
_refine_ls_number_parameters 775
_refine_ls_number_reflns 14452
_refine_ls_number_restraints 0
_refine_ls_restrained_S_all 1.024
_refine_ls_R_factor_all 0.0277
_refine_ls_R_factor_gt 0.0219
_refine_ls_shift/su_max 0.005
_refine_ls_shift/su_mean 0.000
_refine_ls_structure_factor_coef Fsqd
_refine_ls_weighting_details 'w=1/[\s^2^(Fo^2^)+(0.0157P)^2^+1.9089P] where P=(Fo^2^+2Fc^2^)/3'
_refine_ls_weighting_scheme calc
_refine_ls_wR_factor_gt 0.0467
_refine_ls_wR_factor_ref 0.0488
_reflns_Friedel_coverage 0.000
_reflns_number_gt 12676
_reflns_number_total 14452
_reflns_threshold_expression 'I > 2\s(I)'
_cod_data_source_file ic6b00408_si_002.cif
_cod_data_source_block Complex_15
_cod_database_code 4347629
_shelx_space_group_comment
;
The symmetry employed for this shelxl refinement is uniquely defined
by the following loop, which should always be used as a source of
symmetry information in preference to the above space-group names.
They are only intended as comments.
;

loop_
_space_group_symop_operation_xyz
'x, y, z'
'-x, -y, -z'

loop_
_atom_site_label
_atom_site_type_symbol
_atom_site_fract_x
_atom_site_fract_y
_atom_site_fract_z
_atom_site_U_iso_or_equiv
_atom_site_adp_type
_atom_site_occupancy
_atom_site_site_symmetry_order
_atom_site_calc_flag
_atom_site_refinement_flags_posn
_atom_site_refinement_flags_adp
Lu2 Lu 0.82450(2) 0.36402(2) 0.84499(2) 0.00725(3) Uani 1 1 d . .
Lu1 Lu 0.58741(2) 0.46294(2) 0.60886(2) 0.00664(3) Uani 1 1 d . .
Cl10 Cl 1.09855(7) -0.01843(5) 0.63804(6) 0.03314(19) Uani 1 1 d . .
Cl2 Cl 0.49675(7) 0.07574(5) 0.77897(4) 0.02776(17) Uani 1 1 d . .
Cl7 Cl 0.21525(5) 0.24531(4) 0.89781(4) 0.01793(14) Uani 1 1 d . .
Cl11 Cl 0.84549(6) -0.07322(5) 1.16556(4) 0.02198(15) Uani 1 1 d . .
Cl6 Cl 0.75173(6) 0.81445(5) 0.82379(5) 0.02599(16) Uani 1 1 d . .
Cl8 Cl 0.59076(6) 0.06820(5) 1.05569(4) 0.02297(15) Uani 1 1 d . .
Cl12 Cl 1.23929(6) -0.01101(4) 1.13689(5) 0.02094(15) Uani 1 1 d . .
Cl3 Cl -0.09186(7) 0.79440(7) 0.57353(7) 0.0509(3) Uani 1 1 d . .
Cl1 Cl 0.35402(6) 0.08703(5) 0.48513(5) 0.02678(17) Uani 1 1 d . .
Cl5 Cl 0.36576(6) 0.86792(5) 0.69831(6) 0.03211(19) Uani 1 1 d . .
Cl9 Cl 0.69414(6) 0.11248(6) 0.51601(6) 0.0355(2) Uani 1 1 d . .
Cl4 Cl 0.14434(8) 0.75421(6) 0.82931(6) 0.0443(2) Uani 1 1 d . .
O8 O 0.65388(14) 0.35645(11) 0.83076(11) 0.0115(4) Uani 1 1 d . .
O7 O 0.52926(15) 0.38729(13) 0.73710(11) 0.0170(4) Uani 1 1 d . .
O11 O 0.81687(15) 0.22759(12) 0.93545(11) 0.0144(4) Uani 1 1 d . .
O10 O 0.86961(14) 0.28248(11) 0.74462(11) 0.0118(4) Uani 1 1 d . .
C24 C 0.4059(2) 0.29067(16) 0.85389(16) 0.0109(5) Uani 1 1 d . .
H24 H 0.3677 0.3356 0.8115 0.013 Uiso 1 1 calc R U
C31 C 0.7667(2) 0.19982(17) 0.60236(17) 0.0145(5) Uani 1 1 d . .
H17 H 0.6985 0.2451 0.5943 0.017 Uiso 1 1 calc R U
C25 C 0.3542(2) 0.23224(17) 0.90777(17) 0.0129(5) Uani 1 1 d . .
C23 C 0.5161(2) 0.28151(17) 0.86381(15) 0.0102(5) Uani 1 1 d . .
O9 O 0.74599(15) 0.35948(12) 0.64982(11) 0.0145(4) Uani 1 1 d . .
O12 O 0.96406(15) 0.26836(12) 0.93546(12) 0.0142(4) Uani 1 1 d . .
C51 C 0.9925(2) 0.57004(18) 0.87449(18) 0.0188(6) Uani 1 1 d . .
H51 H 1.0510 0.5903 0.8437 0.023 Uiso 1 1 calc R U
C46 C 0.6700(2) 0.49450(19) 1.08169(18) 0.0219(6) Uani 1 1 d . .
H46 H 0.6858 0.5347 1.1051 0.026 Uiso 1 1 calc R U
O4 O 0.41081(15) 0.55662(12) 0.62184(12) 0.0166(4) Uani 1 1 d . .
C33 C 0.8930(2) 0.05450(19) 0.58245(19) 0.0221(6) Uani 1 1 d . .
H19 H 0.9083 0.0027 0.5624 0.027 Uiso 1 1 calc R U
C44 C 0.5642(2) 0.3984(2) 1.08448(17) 0.0212(6) Uani 1 1 d . .
H44 H 0.5078 0.3729 1.1090 0.025 Uiso 1 1 calc R U
C9 C 0.2235(2) 0.65176(17) 0.62193(16) 0.0138(5) Uani 1 1 d . .
O3 O 0.68500(15) 0.42765(13) 0.48591(11) 0.0173(4) Uani 1 1 d . .
C15 C 0.6735(2) 0.55633(16) 0.73454(15) 0.0102(5) Uani 1 1 d . .
C6 C 0.4580(2) 0.13409(17) 0.67819(17) 0.0161(6) Uani 1 1 d . .
C5 C 0.4229(2) 0.09264(17) 0.62904(18) 0.0175(6) Uani 1 1 d . .
H12 H 0.4190 0.0347 0.6496 0.021 Uiso 1 1 calc R U
C50 C 0.9263(2) 0.61066(19) 0.93884(19) 0.0213(6) Uani 1 1 d . .
H50 H 0.9401 0.6581 0.9519 0.026 Uiso 1 1 calc R U
O6 O 0.76003(14) 0.50366(11) 0.76872(11) 0.0123(4) Uani 1 1 d . .
N2 N 0.88598(17) 0.46860(14) 0.89979(13) 0.0108(4) Uani 1 1 d . .
C45 C 0.5856(2) 0.45778(19) 1.12070(18) 0.0240(7) Uani 1 1 d . .
H45 H 0.5442 0.4729 1.1704 0.029 Uiso 1 1 calc R U
O2 O 0.49898(15) 0.38440(12) 0.57157(12) 0.0168(4) Uani 1 1 d . .
C16 C 0.6375(2) 0.65348(16) 0.74134(16) 0.0109(5) Uani 1 1 d . .
C10 C 0.1243(2) 0.68822(19) 0.58341(18) 0.0214(6) Uani 1 1 d . .
H7 H 0.1188 0.6741 0.5332 0.026 Uiso 1 1 calc R U
C11 C 0.0330(2) 0.7465(2) 0.6215(2) 0.0287(7) Uani 1 1 d . .
O1 O 0.61056(16) 0.59400(12) 0.52917(12) 0.0179(4) Uani 1 1 d . .
C56 C 1.1621(3) 0.3596(2) 0.6679(2) 0.0285(7) Uani 1 1 d . .
H56 H 1.2022 0.3273 0.6271 0.034 Uiso 1 1 calc R U
N1 N 0.71019(18) 0.41257(14) 0.97166(13) 0.0130(4) Uani 1 1 d . .
C2 C 0.4328(2) 0.26630(16) 0.56839(16) 0.0103(5) Uani 1 1 d . .
C39 C 0.9293(2) -0.00480(17) 1.12032(16) 0.0138(5) Uani 1 1 d . .
C35 C 0.9490(2) 0.14137(17) 0.65634(16) 0.0139(5) Uani 1 1 d . .
H21 H 1.0025 0.1474 0.6843 0.017 Uiso 1 1 calc R U
C26 C 0.4096(2) 0.16299(17) 0.97079(17) 0.0144(5) Uani 1 1 d . .
H26 H 0.3740 0.1239 1.0067 0.017 Uiso 1 1 calc R U
C13 C 0.1369(3) 0.73013(19) 0.73377(19) 0.0247(7) Uani 1 1 d . .
O5 O 0.61146(15) 0.53584(12) 0.69790(12) 0.0153(4) Uani 1 1 d . .
C57 C 1.0641(2) 0.34529(19) 0.71189(18) 0.0200(6) Uani 1 1 d . .
H57 H 1.0404 0.3020 0.7000 0.024 Uiso 1 1 calc R U
N3 N 1.00177(17) 0.39056(14) 0.77067(14) 0.0126(4) Uani 1 1 d . .
C40 C 1.0386(2) -0.03293(17) 1.14190(17) 0.0151(5) Uani 1 1 d . .
H40 H 1.0673 -0.0876 1.1787 0.018 Uiso 1 1 calc R U
C30 C 0.8462(2) 0.20788(16) 0.64602(16) 0.0119(5) Uani 1 1 d . .
C41 C 1.1036(2) 0.02316(17) 1.10679(16) 0.0137(5) Uani 1 1 d . .
C28 C 0.5740(2) 0.21264(17) 0.92599(16) 0.0130(5) Uani 1 1 d . .
H28 H 0.6478 0.2058 0.9325 0.016 Uiso 1 1 calc R U
C48 C 0.8220(2) 0.50812(17) 0.96189(16) 0.0134(5) Uani 1 1 d . .
C29 C 0.8179(2) 0.28935(17) 0.68293(16) 0.0104(5) Uani 1 1 d . .
C55 C 1.1987(3) 0.4230(2) 0.6863(2) 0.0293(7) Uani 1 1 d . .
H55 H 1.2641 0.4342 0.6581 0.035 Uiso 1 1 calc R U
C8 C 0.3246(2) 0.58864(17) 0.58240(16) 0.0126(5) Uani 1 1 d . .
C32 C 0.7914(2) 0.12299(19) 0.57120(18) 0.0188(6) Uani 1 1 d . .
C54 C 1.1360(2) 0.4693(2) 0.7472(2) 0.0240(7) Uani 1 1 d . .
H54 H 1.1593 0.5122 0.7604 0.029 Uiso 1 1 calc R U
C17 C 0.5332(2) 0.71033(17) 0.71572(16) 0.0143(5) Uani 1 1 d . .
H31 H 0.4884 0.6898 0.6919 0.017 Uiso 1 1 calc R U
C43 C 0.6285(2) 0.37737(18) 1.01052(17) 0.0161(6) Uani 1 1 d . .
H43 H 0.6142 0.3367 0.9867 0.019 Uiso 1 1 calc R U
C14 C 0.2309(2) 0.67275(18) 0.69735(18) 0.0179(6) Uani 1 1 d . .
H3 H 0.2976 0.6488 0.7230 0.021 Uiso 1 1 calc R U
C34 C 0.9705(2) 0.06584(18) 0.62428(18) 0.0186(6) Uani 1 1 d . .
C3 C 0.3958(2) 0.22688(17) 0.51773(16) 0.0122(5) Uani 1 1 d . .
H14 H 0.3731 0.2585 0.4644 0.015 Uiso 1 1 calc R U
C1 C 0.4403(2) 0.35959(16) 0.53442(16) 0.0107(5) Uani 1 1 d . .
C27 C 0.5195(2) 0.15460(17) 0.97790(16) 0.0144(5) Uani 1 1 d . .
C21 C 0.7059(2) 0.68421(17) 0.77510(16) 0.0139(5) Uani 1 1 d . .
H35 H 0.7756 0.6464 0.7919 0.017 Uiso 1 1 calc R U
C12 C 0.0383(3) 0.7675(2) 0.6963(2) 0.0307(8) Uani 1 1 d . .
H5 H -0.0237 0.8063 0.7209 0.037 Uiso 1 1 calc R U
C22 C 0.5719(2) 0.34684(17) 0.80584(16) 0.0111(5) Uani 1 1 d . .
C20 C 0.6676(2) 0.77283(18) 0.78314(17) 0.0169(6) Uani 1 1 d . .
C37 C 0.9553(2) 0.12817(16) 1.02700(15) 0.0105(5) Uani 1 1 d . .
C4 C 0.3938(2) 0.13982(17) 0.54848(17) 0.0141(5) Uani 1 1 d . .
C52 C 0.9706(2) 0.49850(17) 0.85634(17) 0.0143(5) Uani 1 1 d . .
C38 C 0.8870(2) 0.07431(17) 1.06282(16) 0.0130(5) Uani 1 1 d . .
H38 H 0.8140 0.0914 1.0482 0.016 Uiso 1 1 calc R U
C7 C 0.4642(2) 0.22040(17) 0.64911(16) 0.0130(5) Uani 1 1 d . .
H10 H 0.4888 0.2470 0.6827 0.016 Uiso 1 1 calc R U
C36 C 0.9102(2) 0.21265(16) 0.96255(16) 0.0116(5) Uani 1 1 d . .
C42 C 1.0641(2) 0.10360(17) 1.04968(16) 0.0122(5) Uani 1 1 d . .
H42 H 1.1091 0.1403 1.0270 0.015 Uiso 1 1 calc R U
C53 C 1.0385(2) 0.45219(17) 0.78883(17) 0.0140(5) Uani 1 1 d . .
C47 C 0.7311(2) 0.47114(17) 1.00718(16) 0.0130(5) Uani 1 1 d . .
C19 C 0.5632(2) 0.83038(17) 0.76037(18) 0.0188(6) Uani 1 1 d . .
H33 H 0.5381 0.8891 0.7677 0.023 Uiso 1 1 calc R U
C18 C 0.4974(2) 0.79779(17) 0.72635(18) 0.0171(6) Uani 1 1 d . .
C49 C 0.8403(2) 0.57998(18) 0.98282(18) 0.0193(6) Uani 1 1 d . .
H49 H 0.7948 0.6065 1.0260 0.023 Uiso 1 1 calc R U

loop_
_atom_site_aniso_label
_atom_site_aniso_U_11
_atom_site_aniso_U_22
_atom_site_aniso_U_33
_atom_site_aniso_U_23
_atom_site_aniso_U_13
_atom_site_aniso_U_12
Lu2 0.00719(5) 0.00741(5) 0.00727(5) -0.00121(4) -0.00117(4) -0.00248(4)
Lu1 0.00844(5) 0.00557(5) 0.00617(5) -0.00063(4) -0.00199(4) -0.00236(4)
Cl10 0.0262(4) 0.0228(4) 0.0448(5) -0.0188(4) -0.0132(4) 0.0127(3)
Cl2 0.0498(5) 0.0143(3) 0.0147(3) 0.0045(3) -0.0084(3) -0.0074(3)
Cl7 0.0118(3) 0.0187(3) 0.0256(4) -0.0031(3) -0.0016(3) -0.0090(3)
Cl11 0.0270(4) 0.0192(3) 0.0217(4) 0.0055(3) -0.0063(3) -0.0151(3)
Cl6 0.0293(4) 0.0207(3) 0.0376(4) -0.0143(3) -0.0069(3) -0.0121(3)
Cl8 0.0238(4) 0.0208(3) 0.0199(3) 0.0100(3) -0.0057(3) -0.0104(3)
Cl12 0.0167(3) 0.0167(3) 0.0290(4) -0.0018(3) -0.0129(3) -0.0017(3)
Cl3 0.0170(4) 0.0612(6) 0.0532(6) -0.0044(5) -0.0089(4) 0.0115(4)
Cl1 0.0323(4) 0.0169(3) 0.0400(4) -0.0096(3) -0.0182(3) -0.0089(3)
Cl5 0.0215(4) 0.0122(3) 0.0596(6) -0.0054(3) -0.0162(4) 0.0027(3)
Cl9 0.0178(4) 0.0461(5) 0.0572(6) -0.0412(4) -0.0049(4) -0.0054(3)
Cl4 0.0537(6) 0.0517(6) 0.0358(5) -0.0345(4) 0.0145(4) -0.0177(5)
O8 0.0089(8) 0.0145(9) 0.0115(9) -0.0007(7) -0.0018(7) -0.0056(7)
O7 0.0145(9) 0.0261(10) 0.0103(9) 0.0053(8) -0.0047(8) -0.0113(8)
O11 0.0132(9) 0.0129(9) 0.0168(10) 0.0014(8) -0.0057(8) -0.0048(7)
O10 0.0099(9) 0.0129(9) 0.0125(9) -0.0043(7) -0.0031(7) -0.0013(7)
C24 0.0129(12) 0.0115(12) 0.0096(12) -0.0029(10) -0.0009(10) -0.0050(10)
C31 0.0124(13) 0.0132(13) 0.0182(14) -0.0071(11) -0.0010(11) -0.0022(10)
C25 0.0097(12) 0.0145(13) 0.0171(13) -0.0072(11) 0.0026(10) -0.0062(10)
C23 0.0109(12) 0.0140(12) 0.0079(12) -0.0040(10) 0.0010(10) -0.0062(10)
O9 0.0167(9) 0.0115(9) 0.0126(9) -0.0028(7) -0.0054(8) 0.0013(7)
O12 0.0122(9) 0.0124(9) 0.0175(10) 0.0019(7) -0.0039(8) -0.0058(7)
C51 0.0186(14) 0.0151(13) 0.0244(15) 0.0009(12) -0.0076(12) -0.0086(11)
C46 0.0281(16) 0.0196(14) 0.0165(14) -0.0118(12) -0.0025(12) 0.0005(12)
O4 0.0120(9) 0.0190(10) 0.0182(10) -0.0081(8) -0.0057(8) 0.0012(8)
C33 0.0234(15) 0.0174(14) 0.0277(16) -0.0137(13) 0.0009(13) -0.0043(12)
C44 0.0177(14) 0.0270(16) 0.0138(14) -0.0024(12) 0.0021(11) -0.0038(12)
C9 0.0131(13) 0.0123(12) 0.0118(13) 0.0002(10) 0.0013(10) -0.0020(10)
O3 0.0174(10) 0.0227(10) 0.0106(9) -0.0056(8) -0.0002(8) -0.0037(8)
C15 0.0151(13) 0.0109(12) 0.0054(11) -0.0005(9) -0.0009(10) -0.0059(10)
C6 0.0199(14) 0.0139(13) 0.0114(13) 0.0006(10) -0.0024(11) -0.0032(11)
C5 0.0213(14) 0.0087(12) 0.0233(15) -0.0007(11) -0.0012(12) -0.0081(11)
C50 0.0264(16) 0.0150(14) 0.0278(16) -0.0035(12) -0.0142(13) -0.0081(12)
O6 0.0126(9) 0.0090(8) 0.0147(9) 0.0005(7) -0.0054(7) -0.0029(7)
N2 0.0108(10) 0.0108(10) 0.0113(11) -0.0008(8) -0.0055(8) -0.0031(8)
C45 0.0239(16) 0.0255(16) 0.0124(14) -0.0060(12) 0.0039(12) 0.0037(13)
O2 0.0198(10) 0.0143(9) 0.0210(10) -0.0051(8) -0.0064(8) -0.0080(8)
C16 0.0141(12) 0.0088(12) 0.0085(12) -0.0004(10) 0.0007(10) -0.0040(10)
C10 0.0138(14) 0.0265(15) 0.0172(14) 0.0003(12) -0.0006(11) -0.0021(12)
C11 0.0144(14) 0.0274(16) 0.0330(18) 0.0013(14) -0.0010(13) 0.0012(12)
O1 0.0281(11) 0.0114(9) 0.0160(10) 0.0034(8) -0.0068(8) -0.0106(8)
C56 0.0211(16) 0.0396(19) 0.0266(17) -0.0146(15) 0.0139(13) -0.0141(14)
N1 0.0133(11) 0.0160(11) 0.0098(11) -0.0023(9) -0.0026(9) -0.0044(9)
C2 0.0086(12) 0.0095(12) 0.0129(12) -0.0025(10) -0.0002(10) -0.0034(9)
C39 0.0205(14) 0.0119(12) 0.0107(13) -0.0014(10) -0.0006(11) -0.0084(11)
C35 0.0139(13) 0.0134(12) 0.0127(13) -0.0041(10) -0.0020(10) -0.0008(10)
C26 0.0169(13) 0.0130(12) 0.0154(13) -0.0037(11) 0.0019(11) -0.0085(11)
C13 0.0293(17) 0.0200(15) 0.0234(16) -0.0100(13) 0.0076(13) -0.0073(13)
O5 0.0198(10) 0.0114(9) 0.0166(10) -0.0048(8) -0.0098(8) -0.0019(8)
C57 0.0133(13) 0.0250(15) 0.0232(15) -0.0113(12) 0.0041(11) -0.0059(12)
N3 0.0102(10) 0.0138(11) 0.0138(11) -0.0024(9) -0.0004(9) -0.0048(9)
C40 0.0219(14) 0.0109(12) 0.0121(13) -0.0015(10) -0.0046(11) -0.0038(11)
C30 0.0146(13) 0.0100(12) 0.0097(12) -0.0023(10) 0.0002(10) -0.0027(10)
C41 0.0134(13) 0.0146(13) 0.0140(13) -0.0057(10) -0.0071(10) -0.0009(10)
C28 0.0105(12) 0.0159(13) 0.0127(13) -0.0022(10) -0.0012(10) -0.0050(10)
C48 0.0159(13) 0.0115(12) 0.0124(13) -0.0024(10) -0.0077(10) -0.0006(10)
C29 0.0082(12) 0.0130(12) 0.0096(12) -0.0036(10) 0.0036(9) -0.0041(10)
C55 0.0191(15) 0.0369(18) 0.0315(18) -0.0052(15) 0.0097(13) -0.0156(14)
C8 0.0144(13) 0.0111(12) 0.0109(12) -0.0004(10) 0.0004(10) -0.0045(10)
C32 0.0146(14) 0.0230(15) 0.0235(15) -0.0141(12) -0.0007(11) -0.0056(11)
C54 0.0232(15) 0.0215(15) 0.0307(17) -0.0037(13) 0.0016(13) -0.0147(13)
C17 0.0161(13) 0.0135(13) 0.0135(13) -0.0022(10) -0.0032(11) -0.0044(11)
C43 0.0138(13) 0.0214(14) 0.0129(13) -0.0027(11) 0.0001(11) -0.0067(11)
C14 0.0207(14) 0.0155(13) 0.0175(14) -0.0053(11) 0.0017(11) -0.0062(11)
C34 0.0174(14) 0.0138(13) 0.0203(15) -0.0062(11) -0.0024(11) 0.0026(11)
C3 0.0121(12) 0.0124(12) 0.0129(13) -0.0035(10) -0.0022(10) -0.0040(10)
C1 0.0101(12) 0.0115(12) 0.0116(12) -0.0025(10) 0.0021(10) -0.0061(10)
C27 0.0184(14) 0.0126(12) 0.0106(13) 0.0011(10) -0.0004(11) -0.0060(11)
C21 0.0151(13) 0.0105(12) 0.0160(13) -0.0039(10) -0.0043(11) -0.0018(10)
C12 0.0240(17) 0.0215(16) 0.0375(19) -0.0094(14) 0.0112(14) -0.0005(13)
C22 0.0084(12) 0.0144(12) 0.0085(12) -0.0018(10) 0.0011(10) -0.0024(10)
C20 0.0209(14) 0.0173(13) 0.0170(14) -0.0064(11) -0.0003(11) -0.0103(11)
C37 0.0141(12) 0.0109(12) 0.0070(12) -0.0032(10) -0.0013(10) -0.0036(10)
C4 0.0136(13) 0.0113(12) 0.0213(14) -0.0049(11) -0.0048(11) -0.0064(10)
C52 0.0158(13) 0.0125(12) 0.0159(13) -0.0001(10) -0.0086(11) -0.0045(10)
C38 0.0136(13) 0.0137(12) 0.0118(13) -0.0021(10) -0.0024(10) -0.0040(10)
C7 0.0130(13) 0.0135(12) 0.0133(13) -0.0046(10) -0.0002(10) -0.0044(10)
C36 0.0139(13) 0.0106(12) 0.0093(12) -0.0042(10) 0.0007(10) -0.0019(10)
C42 0.0150(13) 0.0111(12) 0.0119(13) -0.0036(10) -0.0015(10) -0.0048(10)
C53 0.0128(13) 0.0136(13) 0.0153(13) 0.0011(10) -0.0012(10) -0.0070(10)
C47 0.0152(13) 0.0113(12) 0.0113(13) -0.0028(10) -0.0042(10) -0.0010(10)
C19 0.0239(15) 0.0084(12) 0.0234(15) -0.0054(11) 0.0002(12) -0.0040(11)
C18 0.0144(13) 0.0107(12) 0.0228(15) -0.0002(11) -0.0027(11) -0.0017(10)
C49 0.0249(15) 0.0160(13) 0.0184(14) -0.0067(11) -0.0082(12) -0.0029(12)

loop_
_atom_type_symbol
_atom_type_description
_atom_type_scat_dispersion_real
_atom_type_scat_dispersion_imag
_atom_type_scat_source
C C 0.0033 0.0016 'International Tables Vol C Tables 4.2.6.8 and 6.1.1.4'
H H 0.0000 0.0000 'International Tables Vol C Tables 4.2.6.8 and 6.1.1.4'
N N 0.0061 0.0033 'International Tables Vol C Tables 4.2.6.8 and 6.1.1.4'
O O 0.0106 0.0060 'International Tables Vol C Tables 4.2.6.8 and 6.1.1.4'
Cl Cl 0.1484 0.1585 'International Tables Vol C Tables 4.2.6.8 and 6.1.1.4'
Lu Lu -0.4720 5.8584 'International Tables Vol C Tables 4.2.6.8 and 6.1.1.4'

loop_
_geom_angle_atom_site_label_1
_geom_angle_atom_site_label_2
_geom_angle_atom_site_label_3
_geom_angle
_geom_angle_site_symmetry_1
O6 Lu2 O10 101.87(6) .
O6 Lu2 O8 83.74(6) .
O10 Lu2 O8 78.71(6) .
O6 Lu2 O11 157.70(6) .
O10 Lu2 O11 82.71(6) .
O8 Lu2 O11 75.70(6) .
O6 Lu2 O12 143.32(6) .
O10 Lu2 O12 97.34(6) .
O8 Lu2 O12 130.92(6) .
O11 Lu2 O12 55.39(6) .
O6 Lu2 N1 89.70(7) .
O10 Lu2 N1 152.23(7) .
O8 Lu2 N1 77.57(7) .
O11 Lu2 N1 77.63(7) .
O12 Lu2 N1 87.49(7) .
O6 Lu2 N3 78.56(7) .
O10 Lu2 N3 77.18(7) .
O8 Lu2 N3 146.27(7) .
O11 Lu2 N3 123.60(7) .
O12 Lu2 N3 75.63(7) .
N1 Lu2 N3 130.26(7) .
O6 Lu2 N2 70.13(6) .
O10 Lu2 N2 142.58(7) .
O8 Lu2 N2 133.65(6) .
O11 Lu2 N2 118.91(6) .
O12 Lu2 N2 75.59(6) .
N1 Lu2 N2 65.11(7) .
N3 Lu2 N2 65.43(7) .
O6 Lu2 C36 167.33(7) .
O10 Lu2 C36 89.92(7) .
O8 Lu2 C36 103.33(7) .
O11 Lu2 C36 27.70(7) .
O12 Lu2 C36 27.69(7) .
N1 Lu2 C36 81.73(7) .
N3 Lu2 C36 99.87(7) .
N2 Lu2 C36 97.67(7) .
O2 Lu1 O9 102.66(7) .
O2 Lu1 O5 151.84(7) .
O9 Lu1 O5 85.68(6) .
O2 Lu1 O4 81.47(7) .
O9 Lu1 O4 157.83(7) .
O5 Lu1 O4 81.37(7) .
O2 Lu1 O3 75.37(7) .
O9 Lu1 O3 75.99(7) .
O5 Lu1 O3 132.72(7) .
O4 Lu1 O3 125.75(7) .
O2 Lu1 O1 124.89(7) .
O9 Lu1 O1 113.93(7) .
O5 Lu1 O1 73.14(7) .
O4 Lu1 O1 79.37(7) .
O3 Lu1 O1 75.33(7) .
O2 Lu1 O7 77.69(7) .
O9 Lu1 O7 77.62(7) .
O5 Lu1 O7 77.97(7) .
O4 Lu1 O7 82.12(7) .
O3 Lu1 O7 136.67(7) .
O1 Lu1 O7 147.60(7) .
C22 O8 Lu2 165.64(17) .
C22 O7 Lu1 135.45(16) .
C36 O11 Lu2 92.68(15) .
C29 O10 Lu2 130.54(16) .
C25 C24 C23 119.2(2) .
C25 C24 H24 120.4 .
C23 C24 H24 120.4 .
C32 C31 C30 118.7(2) .
C32 C31 H17 120.6 .
C30 C31 H17 120.6 .
C24 C25 C26 122.0(2) .
C24 C25 Cl7 119.4(2) .
C26 C25 Cl7 118.6(2) .
C28 C23 C24 120.2(2) .
C28 C23 C22 120.7(2) .
C24 C23 C22 119.1(2) .
C29 O9 Lu1 164.56(17) .
C36 O12 Lu2 91.77(15) .
C50 C51 C52 119.4(3) .
C50 C51 H51 120.3 .
C52 C51 H51 120.3 .
C45 C46 C47 119.9(3) .
C45 C46 H46 120.0 .
C47 C46 H46 120.0 .
C8 O4 Lu1 139.07(17) .
C34 C33 C32 117.9(2) .
C34 C33 H19 121.0 .
C32 C33 H19 121.0 .
C45 C44 C43 118.7(3) .
C45 C44 H44 120.7 .
C43 C44 H44 120.7 .
C10 C9 C14 120.4(3) .
C10 C9 C8 120.2(2) .
C14 C9 C8 119.4(2) .
C8 O3 Lu1 143.09(17) 2_666
O5 C15 O6 126.2(2) .
O5 C15 C16 116.2(2) .
O6 C15 C16 117.6(2) .
C7 C6 C5 122.0(2) .
C7 C6 Cl2 118.9(2) .
C5 C6 Cl2 119.1(2) .
C6 C5 C4 118.2(2) .
C6 C5 H12 120.9 .
C4 C5 H12 120.9 .
C49 C50 C51 119.2(3) .
C49 C50 H50 120.4 .
C51 C50 H50 120.4 .
C15 O6 Lu2 140.32(16) .
C48 N2 C52 119.2(2) .
C48 N2 Lu2 120.00(17) .
C52 N2 Lu2 119.51(16) .
C44 C45 C46 118.7(3) .
C44 C45 H45 120.7 .
C46 C45 H45 120.7 .
C1 O2 Lu1 163.79(17) .
C21 C16 C17 120.9(2) .
C21 C16 C15 120.2(2) .
C17 C16 C15 118.8(2) .
C9 C10 C11 118.5(3) .
C9 C10 H7 120.7 .
C11 C10 H7 120.7 .
C12 C11 C10 121.9(3) .
C12 C11 Cl3 118.7(2) .
C10 C11 Cl3 119.4(3) .
C1 O1 Lu1 125.15(16) 2_666
C55 C56 C57 118.5(3) .
C55 C56 H56 120.8 .
C57 C56 H56 120.8 .
C43 N1 C47 117.8(2) .
C43 N1 Lu2 120.31(17) .
C47 N1 Lu2 121.75(17) .
C7 C2 C3 121.2(2) .
C7 C2 C1 119.6(2) .
C3 C2 C1 119.2(2) .
C38 C39 C40 121.7(2) .
C38 C39 Cl11 119.7(2) .
C40 C39 Cl11 118.5(2) .
C34 C35 C30 118.9(2) .
C34 C35 H21 120.6 .
C30 C35 H21 120.6 .
C27 C26 C25 117.4(2) .
C27 C26 H26 121.3 .
C25 C26 H26 121.3 .
C12 C13 C14 121.5(3) .
C12 C13 Cl4 119.3(2) .
C14 C13 Cl4 119.2(2) .
C15 O5 Lu1 151.00(17) .
N3 C57 C56 123.6(3) .
N3 C57 H57 118.2 .
C56 C57 H57 118.2 .
C57 N3 C53 117.7(2) .
C57 N3 Lu2 121.97(17) .
C53 N3 Lu2 120.33(17) .
C39 C40 C41 117.9(2) .
C39 C40 H40 121.1 .
C41 C40 H40 121.1 .
C35 C30 C31 120.6(2) .
C35 C30 C29 120.4(2) .
C31 C30 C29 119.0(2) .
C42 C41 C40 122.2(2) .
C42 C41 Cl12 120.2(2) .
C40 C41 Cl12 117.6(2) .
C27 C28 C23 118.7(2) .
C27 C28 H28 120.6 .
C23 C28 H28 120.6 .
N2 C48 C49 122.0(3) .
N2 C48 C47 116.1(2) .
C49 C48 C47 121.9(2) .
O9 C29 O10 124.5(2) .
O9 C29 C30 118.0(2) .
O10 C29 C30 117.5(2) .
C54 C55 C56 118.5(3) .
C54 C55 H55 120.7 .
C56 C55 H55 120.7 .
O3 C8 O4 125.9(2) 2_666
O3 C8 C9 117.5(2) 2_666
O4 C8 C9 116.6(2) .
C31 C32 C33 121.6(3) .
C31 C32 Cl9 119.3(2) .
C33 C32 Cl9 119.1(2) .
C55 C54 C53 120.3(3) .
C55 C54 H54 119.8 .
C53 C54 H54 119.8 .
C18 C17 C16 118.9(2) .
C18 C17 H31 120.6 .
C16 C17 H31 120.6 .
N1 C43 C44 123.5(3) .
N1 C43 H43 118.3 .
C44 C43 H43 118.3 .
C13 C14 C9 119.0(3) .
C13 C14 H3 120.5 .
C9 C14 H3 120.5 .
C33 C34 C35 122.2(3) .
C33 C34 Cl10 118.7(2) .
C35 C34 Cl10 119.2(2) .
C4 C3 C2 118.5(2) .
C4 C3 H14 120.7 .
C2 C3 H14 120.7 .
O1 C1 O2 125.1(2) 2_666
O1 C1 C2 117.7(2) 2_666
O2 C1 C2 117.2(2) .
C26 C27 C28 122.4(2) .
C26 C27 Cl8 118.3(2) .
C28 C27 Cl8 119.2(2) .
C20 C21 C16 118.3(2) .
C20 C21 H35 120.9 .
C16 C21 H35 120.9 .
C13 C12 C11 118.7(3) .
C13 C12 H5 120.7 .
C11 C12 H5 120.7 .
O8 C22 O7 126.6(2) .
O8 C22 C23 117.9(2) .
O7 C22 C23 115.5(2) .
C19 C20 C21 122.3(2) .
C19 C20 Cl6 118.0(2) .
C21 C20 Cl6 119.7(2) .
C38 C37 C42 120.8(2) .
C38 C37 C36 118.8(2) .
C42 C37 C36 120.4(2) .
C3 C4 C5 121.8(2) .
C3 C4 Cl1 119.7(2) .
C5 C4 Cl1 118.52(19) .
N2 C52 C51 121.2(3) .
N2 C52 C53 116.8(2) .
C51 C52 C53 122.0(2) .
C39 C38 C37 119.0(2) .
C39 C38 H38 120.5 .
C37 C38 H38 120.5 .
C6 C7 C2 118.3(2) .
C6 C7 H10 120.9 .
C2 C7 H10 120.9 .
O12 C36 O11 120.2(2) .
O12 C36 C37 120.9(2) .
O11 C36 C37 118.9(2) .
O12 C36 Lu2 60.54(13) .
O11 C36 Lu2 59.62(13) .
C37 C36 Lu2 178.53(18) .
C41 C42 C37 118.3(2) .
C41 C42 H42 120.9 .
C37 C42 H42 120.9 .
N3 C53 C54 121.4(3) .
N3 C53 C52 116.6(2) .
C54 C53 C52 122.0(2) .
N1 C47 C46 121.4(3) .
N1 C47 C48 115.8(2) .
C46 C47 C48 122.8(2) .
C18 C19 C20 118.0(2) .
C18 C19 H33 121.0 .
C20 C19 H33 121.0 .
C19 C18 C17 121.7(2) .
C19 C18 Cl5 119.0(2) .
C17 C18 Cl5 119.3(2) .
C50 C49 C48 119.0(3) .
C50 C49 H49 120.5 .
C48 C49 H49 120.5 .

loop_
_geom_bond_atom_site_label_1
_geom_bond_atom_site_label_2
_geom_bond_distance
_geom_bond_site_symmetry_2
Lu2 O6 2.2358(17) .
Lu2 O10 2.2534(17) .
Lu2 O8 2.2734(17) .
Lu2 O11 2.3481(18) .
Lu2 O12 2.3686(18) .
Lu2 N1 2.460(2) .
Lu2 N3 2.488(2) .
Lu2 N2 2.504(2) .
Lu2 C36 2.719(3) .
Lu1 O2 2.2160(18) .
Lu1 O9 2.2181(17) .
Lu1 O5 2.2223(17) .
Lu1 O4 2.2529(18) .
Lu1 O3 2.2729(18) .
Lu1 O1 2.2761(18) .
Lu1 O7 2.2821(18) .
Cl10 C34 1.739(3) .
Cl2 C6 1.739(3) .
Cl7 C25 1.740(3) .
Cl11 C39 1.741(3) .
Cl6 C20 1.742(3) .
Cl8 C27 1.739(3) .
Cl12 C41 1.743(3) .
Cl3 C11 1.739(3) .
Cl1 C4 1.738(3) .
Cl5 C18 1.735(3) .
Cl9 C32 1.733(3) .
Cl4 C13 1.736(3) .
O8 C22 1.255(3) .
O7 C22 1.258(3) .
O11 C36 1.265(3) .
O10 C29 1.262(3) .
C24 C25 1.379(3) .
C24 C23 1.394(3) .
C24 H24 0.9300 .
C31 C32 1.388(4) .
C31 C30 1.396(4) .
C31 H17 0.9300 .
C25 C26 1.392(4) .
C23 C28 1.393(3) .
C23 C22 1.514(3) .
O9 C29 1.253(3) .
O12 C36 1.264(3) .
C51 C50 1.389(4) .
C51 C52 1.397(4) .
C51 H51 0.9300 .
C46 C45 1.385(4) .
C46 C47 1.395(4) .
C46 H46 0.9300 .
O4 C8 1.256(3) .
C33 C34 1.381(4) .
C33 C32 1.392(4) .
C33 H19 0.9300 .
C44 C45 1.377(4) .
C44 C43 1.390(4) .
C44 H44 0.9300 .
C9 C10 1.386(4) .
C9 C14 1.392(4) .
C9 C8 1.509(4) .
O3 C8 1.251(3) 2_666
C15 O5 1.244(3) .
C15 O6 1.258(3) .
C15 C16 1.515(3) .
C6 C7 1.385(4) .
C6 C5 1.385(4) .
C5 C4 1.386(4) .
C5 H12 0.9300 .
C50 C49 1.370(4) .
C50 H50 0.9300 .
N2 C48 1.343(3) .
N2 C52 1.347(3) .
C45 H45 0.9300 .
O2 C1 1.260(3) .
C16 C21 1.389(3) .
C16 C17 1.396(4) .
C10 C11 1.392(4) .
C10 H7 0.9300 .
C11 C12 1.374(5) .
O1 C1 1.253(3) 2_666
C56 C55 1.383(4) .
C56 C57 1.387(4) .
C56 H56 0.9300 .
N1 C43 1.342(3) .
N1 C47 1.355(3) .
C2 C7 1.391(4) .
C2 C3 1.394(3) .
C2 C1 1.504(3) .
C39 C38 1.380(3) .
C39 C40 1.388(4) .
C35 C34 1.384(4) .
C35 C30 1.387(3) .
C35 H21 0.9300 .
C26 C27 1.382(4) .
C26 H26 0.9300 .
C13 C12 1.370(5) .
C13 C14 1.390(4) .
C57 N3 1.342(3) .
C57 H57 0.9300 .
N3 C53 1.356(3) .
C40 C41 1.388(4) .
C40 H40 0.9300 .
C30 C29 1.505(3) .
C41 C42 1.385(4) .
C28 C27 1.385(3) .
C28 H28 0.9300 .
C48 C49 1.401(4) .
C48 C47 1.482(4) .
C55 C54 1.378(4) .
C55 H55 0.9300 .
C8 O3 1.251(3) 2_666
C54 C53 1.388(4) .
C54 H54 0.9300 .
C17 C18 1.385(4) .
C17 H31 0.9300 .
C43 H43 0.9300 .
C14 H3 0.9300 .
C3 C4 1.381(3) .
C3 H14 0.9300 .
C1 O1 1.253(3) 2_666
C21 C20 1.388(4) .
C21 H35 0.9300 .
C12 H5 0.9300 .
C20 C19 1.387(4) .
C37 C38 1.394(3) .
C37 C42 1.394(3) .
C37 C36 1.500(3) .
C52 C53 1.479(4) .
C38 H38 0.9300 .
C7 H10 0.9300 .
C42 H42 0.9300 .
C19 C18 1.384(4) .
C19 H33 0.9300 .
C49 H49 0.9300 .
